data_7700438
loop_
_publ_author_name
'Wei, Qiong'
'Zhang, Rui'
'Liu, Li'
'Zhong, Xin-Xin'
'Wang, Lei'
'Li, Guang-Hua'
'Li, Fa-Bao'
'Alamry, Khalid A.'
'Zhao, Yi'

_publ_section_title
;
 From deep blue to green emitting and ultralong fluorescent copper(i)
 halide complexes containing dimethylthiophene diphosphine and
 PPh<sub>3</sub> ligands.
;
_journal_issue 30
_journal_name_full 'Dalton transactions (Cambridge, England : 2003)'
_journal_page_first 11448
_journal_page_last 11459
_journal_paper_doi 10.1039/c9dt01548e
_journal_volume 48
_journal_year 2019
_chemical_formula_sum 'C48 H41 Cl Cu P3 S'
_chemical_formula_weight 841.77
_space_group_IT_number 14
_space_group_name_Hall '-P 2yn'
_space_group_name_H-M_alt 'P 1 21/n 1'
_symmetry_cell_setting monoclinic
_symmetry_space_group_name_Hall '-P 2yn'
_symmetry_space_group_name_H-M 'P 1 21/n 1'
_atom_sites_solution_hydrogens geom
_atom_sites_solution_primary direct
_atom_sites_solution_secondary difmap
_audit_creation_method SHELXL-97
_audit_update_record
;
2017-12-19 deposited with the CCDC.    2019-07-03 downloaded from the CCDC.
;
_cell_angle_alpha 90.00
_cell_angle_beta 95.19(3)
_cell_angle_gamma 90.00
_cell_formula_units_Z 4
_cell_length_a 10.569(2)
_cell_length_b 22.220(4)
_cell_length_c 17.811(4)
_cell_measurement_reflns_used 26740
_cell_measurement_temperature 293(2)
_cell_measurement_theta_max 27.435
_cell_measurement_theta_min 3.01
_cell_volume 4165.6(14)
_computing_structure_refinement 'SHELXL-97 (Sheldrick, 1997)'
_computing_structure_solution 'SHELXS-97 (Sheldrick, 1990)'
_diffrn_ambient_temperature 293(2)
_diffrn_measured_fraction_theta_full 0.996
_diffrn_measured_fraction_theta_max 0.996
_diffrn_measurement_device_type IP
_diffrn_radiation_monochromator graphite
_diffrn_radiation_source 'fine-focus sealed tube'
_diffrn_radiation_type MoK\a
_diffrn_radiation_wavelength 0.71073
_diffrn_reflns_av_R_equivalents 0.0401
_diffrn_reflns_av_sigmaI/netI 0.0335
_diffrn_reflns_limit_h_max 13
_diffrn_reflns_limit_h_min -11
_diffrn_reflns_limit_k_max 28
_diffrn_reflns_limit_k_min -28
_diffrn_reflns_limit_l_max 23
_diffrn_reflns_limit_l_min -23
_diffrn_reflns_number 39318
_diffrn_reflns_theta_full 27.44
_diffrn_reflns_theta_max 27.44
_diffrn_reflns_theta_min 3.01
_exptl_absorpt_coefficient_mu 0.787
_exptl_crystal_density_diffrn 1.342
_exptl_crystal_density_method 'not measured'
_exptl_crystal_description block
_exptl_crystal_F_000 1744
_refine_diff_density_max 0.302
_refine_diff_density_min -0.308
_refine_diff_density_rms 0.046
_refine_ls_extinction_method none
_refine_ls_goodness_of_fit_ref 1.040
_refine_ls_hydrogen_treatment mixed
_refine_ls_matrix_type full
_refine_ls_number_parameters 489
_refine_ls_number_reflns 9465
_refine_ls_number_restraints 0
_refine_ls_restrained_S_all 1.040
_refine_ls_R_factor_all 0.0499
_refine_ls_R_factor_gt 0.0353
_refine_ls_shift/su_max 0.001
_refine_ls_shift/su_mean 0.000
_refine_ls_structure_factor_coef Fsqd
_refine_ls_weighting_details 'calc w=1/[\s^2^(Fo^2^)+(0.0382P)^2^+1.1966P] where P=(Fo^2^+2Fc^2^)/3'
_refine_ls_weighting_scheme calc
_refine_ls_wR_factor_gt 0.0815
_refine_ls_wR_factor_ref 0.0871
_reflns_number_gt 7486
_reflns_number_total 9465
_reflns_threshold_expression >2sigma(I)
_cod_data_source_file c9dt01548e2.cif
_cod_data_source_block wq10s2cl1
_cod_depositor_comments 'Adding full bibliography for 7700437--7700439.cif.'
_cod_original_cell_volume 4166.0(14)
_cod_original_sg_symbol_H-M P2(1)/n
_cod_database_code 7700438

loop_
_symmetry_equiv_pos_as_xyz
'x, y, z'
'-x+1/2, y+1/2, -z+1/2'
'-x, -y, -z'
'x-1/2, -y-1/2, z-1/2'

loop_
_atom_site_label
_atom_site_type_symbol
_atom_site_fract_x
_atom_site_fract_y
_atom_site_fract_z
_atom_site_U_iso_or_equiv
_atom_site_adp_type
_atom_site_occupancy
_atom_site_symmetry_multiplicity
_atom_site_calc_flag
_atom_site_refinement_flags
C6 C -0.0564(3) 0.08478(10) 0.51206(12) 0.0567(6) Uani 1 1 d .
H6A H -0.1355 0.0737 0.4848 0.085 Uiso 1 1 calc R
H6B H -0.0690 0.0905 0.5643 0.085 Uiso 1 1 calc R
H6C H 0.0048 0.0534 0.5074 0.085 Uiso 1 1 calc R
Cu1 Cu -0.03685(2) 0.183019(10) 0.227493(12) 0.03496(7) Uani 1 1 d .
P3 P 0.05136(5) 0.17112(2) 0.11675(3) 0.03284(11) Uani 1 1 d .
P2 P -0.01683(5) 0.11350(2) 0.32180(3) 0.03292(11) Uani 1 1 d .
S1 S 0.04206(6) 0.19902(3) 0.54159(3) 0.04733(14) Uani 1 1 d .
P1 P 0.05207(5) 0.25507(2) 0.30949(2) 0.03102(11) Uani 1 1 d .
Cl1 Cl -0.24949(5) 0.20156(3) 0.19746(3) 0.05409(15) Uani 1 1 d .
C3 C 0.05054(18) 0.21973(8) 0.40172(9) 0.0323(4) Uani 1 1 d .
C7 C -0.0277(2) 0.32733(9) 0.32077(10) 0.0385(4) Uani 1 1 d .
C25 C -0.1472(2) 0.06100(9) 0.33450(10) 0.0403(4) Uani 1 1 d .
C8 C 0.0340(2) 0.38230(9) 0.32673(13) 0.0522(5) Uani 1 1 d .
H8 H 0.1218 0.3839 0.3261 0.063 Uiso 1 1 calc R
C19 C 0.21685(18) 0.27370(9) 0.29829(10) 0.0358(4) Uani 1 1 d .
C5 C -0.0089(2) 0.14217(9) 0.48032(10) 0.0400(4) Uani 1 1 d .
C4 C 0.00349(18) 0.15886(8) 0.40733(10) 0.0328(4) Uani 1 1 d .
C31 C 0.21353(18) 0.14202(8) 0.11674(10) 0.0359(4) Uani 1 1 d .
C13 C 0.12054(18) 0.06308(8) 0.33070(11) 0.0370(4) Uani 1 1 d .
C37 C 0.0559(2) 0.24337(9) 0.06743(10) 0.0388(4) Uani 1 1 d .
C20 C 0.2425(2) 0.30657(10) 0.23455(12) 0.0480(5) Uani 1 1 d .
H20 H 0.1759 0.3233 0.2038 0.058 Uiso 1 1 calc R
C2 C 0.07893(19) 0.24668(9) 0.47053(10) 0.0377(4) Uani 1 1 d .
C45 C -0.0984(2) 0.09173(11) -0.08042(12) 0.0570(6) Uani 1 1 d .
H45 H -0.0931 0.0966 -0.1319 0.068 Uiso 1 1 calc R
C12 C -0.1586(2) 0.32614(11) 0.32277(15) 0.0585(6) Uani 1 1 d .
H12 H -0.2020 0.2897 0.3186 0.070 Uiso 1 1 calc R
C44 C -0.0334(2) 0.13045(10) -0.02989(11) 0.0449(5) Uani 1 1 d .
H44 H 0.0150 0.1614 -0.0478 0.054 Uiso 1 1 calc R
C1 C 0.1324(2) 0.30763(10) 0.48977(12) 0.0526(6) Uani 1 1 d .
H1A H 0.1989 0.3165 0.4582 0.079 Uiso 1 1 calc R
H1B H 0.1661 0.3083 0.5416 0.079 Uiso 1 1 calc R
H1C H 0.0664 0.3373 0.4818 0.079 Uiso 1 1 calc R
C14 C 0.1996(2) 0.05504(10) 0.39577(12) 0.0475(5) Uani 1 1 d .
H14 H 0.1908 0.0796 0.4373 0.057 Uiso 1 1 calc R
C24 C 0.3184(2) 0.24883(10) 0.34283(12) 0.0469(5) Uani 1 1 d .
H24 H 0.3039 0.2272 0.3859 0.056 Uiso 1 1 calc R
C32 C 0.2964(2) 0.15147(11) 0.17998(13) 0.0552(6) Uani 1 1 d .
H32 H 0.2673 0.1704 0.2217 0.066 Uiso 1 1 calc R
C43 C -0.03912(18) 0.12389(8) 0.04715(10) 0.0360(4) Uani 1 1 d .
C23 C 0.4421(2) 0.25629(12) 0.32293(15) 0.0626(7) Uani 1 1 d .
H23 H 0.5096 0.2391 0.3525 0.075 Uiso 1 1 calc R
C34 C 0.4659(2) 0.10426(10) 0.12272(15) 0.0573(6) Uani 1 1 d .
H34 H 0.5504 0.0922 0.1244 0.069 Uiso 1 1 calc R
C42 C -0.0503(2) 0.28008(10) 0.06898(13) 0.0551(6) Uani 1 1 d .
H42 H -0.1190 0.2673 0.0940 0.066 Uiso 1 1 calc R
C33 C 0.4213(2) 0.13349(12) 0.18260(15) 0.0646(7) Uani 1 1 d .
H33 H 0.4759 0.1413 0.2254 0.078 Uiso 1 1 calc R
C35 C 0.3844(2) 0.09306(12) 0.06039(16) 0.0657(7) Uani 1 1 d .
H35 H 0.4132 0.0724 0.0198 0.079 Uiso 1 1 calc R
C26 C -0.1288(2) -0.00017(10) 0.34547(14) 0.0577(6) Uani 1 1 d .
H26 H -0.0475 -0.0162 0.3456 0.069 Uiso 1 1 calc R
C21 C 0.3657(3) 0.31445(12) 0.21689(15) 0.0641(7) Uani 1 1 d .
H21 H 0.3815 0.3375 0.1751 0.077 Uiso 1 1 calc R
C39 C 0.1521(3) 0.31905(13) -0.00465(18) 0.0777(9) Uani 1 1 d .
H39 H 0.2206 0.3323 -0.0296 0.093 Uiso 1 1 calc R
C38 C 0.1576(2) 0.26306(11) 0.03042(13) 0.0561(6) Uani 1 1 d .
H38 H 0.2293 0.2390 0.0290 0.067 Uiso 1 1 calc R
C15 C 0.2921(2) 0.01070(12) 0.39977(15) 0.0620(6) Uani 1 1 d .
H15 H 0.3448 0.0055 0.4440 0.074 Uiso 1 1 calc R
C36 C 0.2599(2) 0.11196(11) 0.05686(13) 0.0550(6) Uani 1 1 d .
H36 H 0.2062 0.1044 0.0136 0.066 Uiso 1 1 calc R
C46 C -0.1706(3) 0.04639(12) -0.05491(14) 0.0668(7) Uani 1 1 d .
H46 H -0.2134 0.0200 -0.0888 0.080 Uiso 1 1 calc R
C48 C -0.1146(2) 0.07845(10) 0.07248(12) 0.0528(6) Uani 1 1 d .
H48 H -0.1216 0.0738 0.1238 0.063 Uiso 1 1 calc R
C10 C -0.1627(3) 0.43324(13) 0.33559(15) 0.0745(8) Uani 1 1 d .
H10 H -0.2081 0.4687 0.3400 0.089 Uiso 1 1 calc R
C40 C 0.0475(3) 0.35468(12) -0.00286(17) 0.0811(9) Uani 1 1 d .
H40 H 0.0452 0.3921 -0.0264 0.097 Uiso 1 1 calc R
C11 C -0.2248(3) 0.37911(14) 0.33102(17) 0.0775(8) Uani 1 1 d .
H11 H -0.3123 0.3779 0.3335 0.093 Uiso 1 1 calc R
C30 C -0.2702(2) 0.08344(11) 0.33073(12) 0.0524(5) Uani 1 1 d .
H30 H -0.2851 0.1241 0.3213 0.063 Uiso 1 1 calc R
C18 C 0.1401(2) 0.02761(11) 0.26834(13) 0.0554(6) Uani 1 1 d .
H18 H 0.0908 0.0338 0.2231 0.067 Uiso 1 1 calc R
C47 C -0.1795(3) 0.03999(12) 0.02148(14) 0.0703(8) Uani 1 1 d .
H47 H -0.2297 0.0095 0.0389 0.084 Uiso 1 1 calc R
C29 C -0.3707(2) 0.04516(14) 0.34110(15) 0.0697(7) Uani 1 1 d .
H29 H -0.4530 0.0603 0.3387 0.084 Uiso 1 1 calc R
C22 C 0.4650(3) 0.28887(13) 0.26000(16) 0.0693(8) Uani 1 1 d .
H22 H 0.5476 0.2935 0.2468 0.083 Uiso 1 1 calc R
C9 C -0.0342(3) 0.43509(11) 0.33367(15) 0.0694(8) Uani 1 1 d .
H9 H 0.0079 0.4719 0.3370 0.083 Uiso 1 1 calc R
C27 C -0.2299(3) -0.03787(12) 0.35629(17) 0.0747(8) Uani 1 1 d .
H27 H -0.2161 -0.0788 0.3645 0.090 Uiso 1 1 calc R
C17 C 0.2321(3) -0.01676(12) 0.27304(16) 0.0676(7) Uani 1 1 d .
H17 H 0.2433 -0.0406 0.2313 0.081 Uiso 1 1 calc R
C41 C -0.0546(3) 0.33565(12) 0.03345(16) 0.0740(8) Uani 1 1 d .
H41 H -0.1262 0.3599 0.0342 0.089 Uiso 1 1 calc R
C28 C -0.3493(3) -0.01512(14) 0.35487(16) 0.0771(8) Uani 1 1 d .
H28 H -0.4168 -0.0403 0.3632 0.092 Uiso 1 1 calc R
C16 C 0.3062(2) -0.02563(11) 0.33863(17) 0.0648(7) Uani 1 1 d .
H16 H 0.3664 -0.0563 0.3421 0.078 Uiso 1 1 calc R

loop_
_atom_site_aniso_label
_atom_site_aniso_U_11
_atom_site_aniso_U_22
_atom_site_aniso_U_33
_atom_site_aniso_U_23
_atom_site_aniso_U_13
_atom_site_aniso_U_12
C6 0.0811(18) 0.0512(13) 0.0391(11) 0.0119(10) 0.0133(11) -0.0061(12)
Cu1 0.03372(14) 0.04422(14) 0.02666(11) 0.00087(9) 0.00123(9) -0.00119(10)
P3 0.0343(3) 0.0380(3) 0.0261(2) -0.00021(19) 0.00154(19) -0.0017(2)
P2 0.0338(3) 0.0353(2) 0.0295(2) 0.00081(19) 0.00237(19) -0.0022(2)
S1 0.0631(4) 0.0543(3) 0.0255(2) 0.0002(2) 0.0088(2) -0.0011(3)
P1 0.0322(3) 0.0346(2) 0.0264(2) 0.00122(18) 0.00370(18) -0.00138(19)
Cl1 0.0327(3) 0.0810(4) 0.0475(3) 0.0027(3) -0.0022(2) 0.0021(3)
C3 0.0342(10) 0.0379(10) 0.0250(8) 0.0029(7) 0.0049(7) 0.0015(8)
C7 0.0426(12) 0.0394(10) 0.0336(9) 0.0018(8) 0.0038(8) 0.0042(9)
C25 0.0410(12) 0.0458(11) 0.0335(9) 0.0030(8) 0.0001(8) -0.0090(9)
C8 0.0585(15) 0.0404(11) 0.0590(14) 0.0014(10) 0.0128(11) 0.0006(10)
C19 0.0341(10) 0.0410(10) 0.0328(9) -0.0079(8) 0.0065(8) -0.0037(8)
C5 0.0455(12) 0.0431(11) 0.0322(9) 0.0024(8) 0.0085(8) 0.0004(9)
C4 0.0337(10) 0.0374(9) 0.0275(8) 0.0014(7) 0.0043(7) 0.0019(8)
C31 0.0356(11) 0.0366(10) 0.0356(9) -0.0014(8) 0.0031(8) -0.0020(8)
C13 0.0336(10) 0.0356(10) 0.0425(10) 0.0003(8) 0.0068(8) -0.0015(8)
C37 0.0451(12) 0.0402(10) 0.0305(9) -0.0010(8) -0.0006(8) -0.0066(9)
C20 0.0472(13) 0.0563(13) 0.0420(11) 0.0017(10) 0.0124(10) -0.0060(10)
C2 0.0428(12) 0.0425(10) 0.0281(9) 0.0004(8) 0.0045(8) 0.0003(9)
C45 0.0697(17) 0.0676(15) 0.0322(10) -0.0047(10) -0.0038(10) -0.0110(13)
C12 0.0448(14) 0.0571(14) 0.0738(16) -0.0090(12) 0.0066(12) 0.0062(11)
C44 0.0506(13) 0.0497(12) 0.0336(10) 0.0011(9) -0.0006(9) -0.0087(10)
C1 0.0697(16) 0.0500(12) 0.0374(11) -0.0108(9) 0.0008(10) -0.0059(11)
C14 0.0396(12) 0.0528(12) 0.0491(12) -0.0044(10) -0.0007(9) 0.0024(10)
C24 0.0405(12) 0.0597(13) 0.0397(11) -0.0081(10) -0.0008(9) 0.0006(10)
C32 0.0483(14) 0.0671(15) 0.0484(12) -0.0148(11) -0.0064(10) 0.0136(11)
C43 0.0365(11) 0.0386(10) 0.0322(9) -0.0010(8) -0.0011(8) -0.0006(8)
C23 0.0369(13) 0.0843(18) 0.0646(15) -0.0252(14) -0.0062(11) 0.0062(12)
C34 0.0362(13) 0.0519(13) 0.0841(18) -0.0007(12) 0.0075(12) 0.0026(10)
C42 0.0622(16) 0.0492(13) 0.0547(13) 0.0068(11) 0.0094(11) 0.0049(11)
C33 0.0506(15) 0.0716(16) 0.0678(16) -0.0103(13) -0.0159(12) 0.0112(13)
C35 0.0500(15) 0.0743(17) 0.0747(17) -0.0249(14) 0.0164(13) 0.0047(13)
C26 0.0483(14) 0.0511(13) 0.0730(16) 0.0129(12) 0.0013(12) -0.0100(11)
C21 0.0592(17) 0.0757(17) 0.0618(15) -0.0023(13) 0.0296(14) -0.0149(13)
C39 0.077(2) 0.0721(18) 0.084(2) 0.0275(15) 0.0097(16) -0.0236(16)
C38 0.0501(14) 0.0597(14) 0.0581(14) 0.0146(11) 0.0038(11) -0.0097(11)
C15 0.0407(14) 0.0705(16) 0.0718(16) 0.0012(13) -0.0112(12) 0.0073(12)
C36 0.0436(13) 0.0711(15) 0.0501(12) -0.0186(11) 0.0036(10) 0.0005(11)
C46 0.0805(19) 0.0664(16) 0.0502(13) -0.0094(12) -0.0127(12) -0.0272(14)
C48 0.0607(15) 0.0578(13) 0.0393(11) 0.0010(10) 0.0019(10) -0.0175(11)
C10 0.089(2) 0.0632(17) 0.0704(17) -0.0068(14) 0.0048(15) 0.0365(16)
C40 0.105(3) 0.0486(15) 0.088(2) 0.0224(14) 0.0006(18) -0.0132(16)
C11 0.0543(17) 0.087(2) 0.091(2) -0.0146(17) 0.0058(15) 0.0254(15)
C30 0.0420(13) 0.0617(14) 0.0540(13) 0.0066(11) 0.0061(10) -0.0035(11)
C18 0.0598(15) 0.0580(14) 0.0479(12) -0.0094(11) 0.0016(11) 0.0101(11)
C47 0.088(2) 0.0674(16) 0.0540(14) -0.0014(12) 0.0000(13) -0.0419(15)
C29 0.0379(14) 0.097(2) 0.0743(17) 0.0156(15) 0.0060(12) -0.0109(13)
C22 0.0409(14) 0.093(2) 0.0774(18) -0.0239(16) 0.0223(13) -0.0155(14)
C9 0.096(2) 0.0400(13) 0.0735(17) 0.0011(12) 0.0152(16) 0.0094(13)
C27 0.0661(19) 0.0587(15) 0.097(2) 0.0181(15) -0.0079(15) -0.0229(14)
C17 0.0628(17) 0.0638(16) 0.0766(17) -0.0231(14) 0.0079(14) 0.0138(13)
C41 0.094(2) 0.0505(14) 0.0773(18) 0.0110(13) 0.0075(16) 0.0175(15)
C28 0.0566(18) 0.089(2) 0.0842(19) 0.0197(16) -0.0034(14) -0.0362(16)
C16 0.0427(14) 0.0526(14) 0.098(2) -0.0089(14) 0.0030(14) 0.0103(11)

loop_
_atom_type_symbol
_atom_type_description
_atom_type_scat_dispersion_real
_atom_type_scat_dispersion_imag
_atom_type_scat_source
C C 0.0033 0.0016 'International Tables Vol C Tables 4.2.6.8 and 6.1.1.4'
H H 0.0000 0.0000 'International Tables Vol C Tables 4.2.6.8 and 6.1.1.4'
P P 0.1023 0.0942 'International Tables Vol C Tables 4.2.6.8 and 6.1.1.4'
S S 0.1246 0.1234 'International Tables Vol C Tables 4.2.6.8 and 6.1.1.4'
Cl Cl 0.1484 0.1585 'International Tables Vol C Tables 4.2.6.8 and 6.1.1.4'
Cu Cu 0.3201 1.2651 'International Tables Vol C Tables 4.2.6.8 and 6.1.1.4'

loop_
_geom_angle_atom_site_label_1
_geom_angle_atom_site_label_2
_geom_angle_atom_site_label_3
_geom_angle
P3 Cu1 P2 122.90(2)
P3 Cu1 Cl1 106.74(3)
P2 Cu1 Cl1 108.46(3)
P3 Cu1 P1 117.02(2)
P2 Cu1 P1 89.91(3)
Cl1 Cu1 P1 110.87(3)
C43 P3 C31 103.27(9)
C43 P3 C37 102.28(9)
C31 P3 C37 104.12(9)
C43 P3 Cu1 115.16(6)
C31 P3 Cu1 119.90(7)
C37 P3 Cu1 110.17(6)
C4 P2 C13 103.50(9)
C4 P2 C25 106.35(9)
C13 P2 C25 101.48(9)
C4 P2 Cu1 103.72(6)
C13 P2 Cu1 119.96(6)
C25 P2 Cu1 120.09(7)
C2 S1 C5 93.66(9)
C19 P1 C3 106.48(9)
C19 P1 C7 105.49(9)
C3 P1 C7 103.71(8)
C19 P1 Cu1 115.31(6)
C3 P1 Cu1 103.60(6)
C7 P1 Cu1 120.79(7)
C2 C3 C4 113.25(15)
C2 C3 P1 126.72(14)
C4 C3 P1 119.73(13)
C8 C7 C12 118.6(2)
C8 C7 P1 124.29(17)
C12 C7 P1 117.11(16)
C26 C25 C30 118.6(2)
C26 C25 P2 122.97(17)
C30 C25 P2 118.43(16)
C7 C8 C9 120.5(2)
C24 C19 C20 118.34(19)
C24 C19 P1 123.00(16)
C20 C19 P1 117.81(16)
C4 C5 C6 130.69(19)
C4 C5 S1 110.59(15)
C6 C5 S1 118.72(14)
C5 C4 C3 112.42(16)
C5 C4 P2 129.00(15)
C3 C4 P2 118.31(12)
C32 C31 C36 117.4(2)
C32 C31 P3 118.12(15)
C36 C31 P3 124.51(16)
C14 C13 C18 118.35(19)
C14 C13 P2 124.66(15)
C18 C13 P2 116.83(16)
C38 C37 C42 119.2(2)
C38 C37 P3 124.16(17)
C42 C37 P3 116.63(16)
C21 C20 C19 120.6(2)
C3 C2 C1 130.33(17)
C3 C2 S1 110.02(14)
C1 C2 S1 119.65(14)
C46 C45 C44 120.2(2)
C11 C12 C7 120.1(2)
C45 C44 C43 121.0(2)
C13 C14 C15 120.5(2)
C19 C24 C23 120.0(2)
C33 C32 C31 121.3(2)
C44 C43 C48 118.44(18)
C44 C43 P3 122.96(15)
C48 C43 P3 118.59(14)
C22 C23 C24 120.6(2)
C35 C34 C33 118.9(2)
C41 C42 C37 120.5(2)
C34 C33 C32 120.6(2)
C34 C35 C36 120.8(2)
C25 C26 C27 120.9(2)
C22 C21 C20 120.8(2)
C40 C39 C38 120.6(3)
C37 C38 C39 119.7(2)
C16 C15 C14 120.3(2)
C35 C36 C31 121.0(2)
C45 C46 C47 119.6(2)
C47 C48 C43 120.1(2)
C9 C10 C11 119.9(2)
C39 C40 C41 120.4(2)
C10 C11 C12 120.6(3)
C29 C30 C25 119.9(2)
C17 C18 C13 120.7(2)
C46 C47 C48 120.7(2)
C28 C29 C30 120.3(3)
C21 C22 C23 119.6(2)
C10 C9 C8 120.3(3)
C28 C27 C26 120.0(3)
C16 C17 C18 120.2(2)
C40 C41 C42 119.6(3)
C27 C28 C29 120.2(2)
C17 C16 C15 120.0(2)

loop_
_geom_bond_atom_site_label_1
_geom_bond_atom_site_label_2
_geom_bond_distance
C6 C5 1.500(3)
Cu1 P3 2.2722(7)
Cu1 P2 2.2778(6)
Cu1 Cl1 2.2999(8)
Cu1 P1 2.3090(7)
P3 C43 1.8271(19)
P3 C31 1.832(2)
P3 C37 1.833(2)
P2 C4 1.8231(18)
P2 C13 1.829(2)
P2 C25 1.835(2)
S1 C2 1.7217(19)
S1 C5 1.723(2)
P1 C19 1.819(2)
P1 C3 1.8221(17)
P1 C7 1.833(2)
C3 C2 1.373(3)
C3 C4 1.448(3)
C7 C8 1.384(3)
C7 C12 1.388(3)
C25 C26 1.384(3)
C25 C30 1.388(3)
C8 C9 1.388(3)
C19 C24 1.391(3)
C19 C20 1.397(3)
C5 C4 1.369(2)
C31 C32 1.379(3)
C31 C36 1.385(3)
C13 C14 1.378(3)
C13 C18 1.393(3)
C37 C38 1.381(3)
C37 C42 1.390(3)
C20 C21 1.378(3)
C2 C1 1.495(3)
C45 C46 1.366(3)
C45 C44 1.382(3)
C12 C11 1.383(3)
C44 C43 1.387(3)
C14 C15 1.385(3)
C24 C23 1.394(3)
C32 C33 1.376(3)
C43 C48 1.388(3)
C23 C22 1.374(4)
C34 C35 1.365(4)
C34 C33 1.369(3)
C42 C41 1.386(3)
C35 C36 1.377(3)
C26 C27 1.385(3)
C21 C22 1.367(4)
C39 C40 1.363(4)
C39 C38 1.391(3)
C15 C16 1.374(4)
C46 C47 1.380(3)
C48 C47 1.383(3)
C10 C9 1.362(4)
C10 C11 1.369(4)
C40 C41 1.374(4)
C30 C29 1.386(3)
C18 C17 1.382(3)
C29 C28 1.377(4)
C27 C28 1.357(4)
C17 C16 1.361(4)
